data_4326056
loop_
_publ_author_name
'Gary K.-Y. Ng'
'Joseph W. Ziller'
'A. S. Borovik'

_publ_section_title
;
 Structural Diversity in Metal Complexes with a Dinucleating Ligand
 Containing Carboxyamidopyridyl Groups
;
_journal_name_full 'Inorganic Chemistry'
_journal_page_first 7922
_journal_page_last 7924
_journal_paper_doi 10.1021/ic200881t
_journal_volume 50
_journal_year 2011
_chemical_formula_sum 'C54.5 H74 F3 Fe2 N12 O9.5 S'
_chemical_formula_weight 1250.02
_chemical_name_systematic
; 
 ? 
;
_space_group_IT_number 2
_symmetry_cell_setting triclinic
_symmetry_space_group_name_Hall '-P 1'
_symmetry_space_group_name_H-M 'P -1'
_atom_sites_solution_hydrogens geom
_atom_sites_solution_primary direct
_atom_sites_solution_secondary mixed
_audit_creation_method SHELXTL
_cell_angle_alpha 93.1871(6)
_cell_angle_beta 95.8320(6)
_cell_angle_gamma 104.1291(6)
_cell_formula_units_Z 4
_cell_length_a 10.8889(5)
_cell_length_b 21.3269(9)
_cell_length_c 26.8112(12)
_cell_measurement_reflns_used 9677
_cell_measurement_temperature 93(2)
_cell_measurement_theta_max 28.30
_cell_measurement_theta_min 2.38
_cell_volume 5985.8(5)
_computing_cell_refinement 'Bruker SAINT'
_computing_data_collection 'Bruker APEX2'
_computing_data_reduction 'Bruker SAINT'
_computing_molecular_graphics 'Bruker SHELXTL'
_computing_publication_material 'Bruker SHELXTL'
_computing_structure_refinement 'SHELXL-97 (Sheldrick, 2008)'
_computing_structure_solution 'SHELXS-97 (Sheldrick, 2008)'
_diffrn_ambient_temperature 93(2)
_diffrn_measured_fraction_theta_full 0.997
_diffrn_measured_fraction_theta_max 0.955
_diffrn_measurement_device_type 'Bruker APEX-II CCD'
_diffrn_measurement_method '\f and \w scans'
_diffrn_radiation_monochromator graphite
_diffrn_radiation_source 'fine-focus sealed tube'
_diffrn_radiation_type MoK\a
_diffrn_radiation_wavelength 0.71073
_diffrn_reflns_av_R_equivalents 0.0233
_diffrn_reflns_av_sigmaI/netI 0.0313
_diffrn_reflns_limit_h_max 14
_diffrn_reflns_limit_h_min -14
_diffrn_reflns_limit_k_max 28
_diffrn_reflns_limit_k_min -28
_diffrn_reflns_limit_l_max 35
_diffrn_reflns_limit_l_min -35
_diffrn_reflns_number 72181
_diffrn_reflns_theta_full 25.50
_diffrn_reflns_theta_max 28.31
_diffrn_reflns_theta_min 1.75
_exptl_absorpt_coefficient_mu 0.594
_exptl_absorpt_correction_T_max 0.9007
_exptl_absorpt_correction_T_min 0.8228
_exptl_absorpt_correction_type numerical
_exptl_absorpt_process_details 'Bruker SADABS'
_exptl_crystal_colour yellow
_exptl_crystal_density_diffrn 1.387
_exptl_crystal_density_meas ?
_exptl_crystal_description irregular
_exptl_crystal_F_000 2624
_exptl_crystal_size_max 0.34
_exptl_crystal_size_mid 0.28
_exptl_crystal_size_min 0.18
_refine_diff_density_max 3.269
_refine_diff_density_min -1.519
_refine_diff_density_rms 0.101
_refine_ls_extinction_method none
_refine_ls_goodness_of_fit_ref 1.042
_refine_ls_hydrogen_treatment mixed
_refine_ls_matrix_type full
_refine_ls_number_parameters 1502
_refine_ls_number_reflns 28486
_refine_ls_number_restraints 0
_refine_ls_restrained_S_all 1.042
_refine_ls_R_factor_all 0.0737
_refine_ls_R_factor_gt 0.0600
_refine_ls_shift/su_max 0.002
_refine_ls_shift/su_mean 0.000
_refine_ls_structure_factor_coef Fsqd
_refine_ls_weighting_details 'calc w=1/[\s^2^(Fo^2^)+(0.0879P)^2^+13.4589P] where P=(Fo^2^+2Fc^2^)/3'
_refine_ls_weighting_scheme calc
_refine_ls_wR_factor_gt 0.1625
_refine_ls_wR_factor_ref 0.1736
_reflns_number_gt 23176
_reflns_number_total 28486
_reflns_threshold_expression >2sigma(I)
_cod_data_source_file ic200881t_si_002_3.cif
_cod_data_source_block asb149
_cod_depositor_comments
;
The following automatic conversions were performed:

'_exptl_crystal_density_meas' value 'none' was changed to '?' - the
value is perceived as not measured.

Automatic conversion script
Id: cif_fix_values 3008 2015-01-20 13:52:24Z robertas 

The following automatic conversions were performed:

'_atom_sites_solution_secondary' value 'geom & difmap' was changed to
'mixed'.

Automatic conversion script
Id: cif_fix_values 6452 2018-10-05 10:23:21Z andrius 
;
_cod_original_formula_sum 'C54.50 H74 F3 Fe2 N12 O9.50 S'
_cod_database_code 4326056

loop_
_symmetry_equiv_pos_as_xyz
'x, y, z'
'-x, -y, -z'

loop_
_atom_site_label
_atom_site_type_symbol
_atom_site_fract_x
_atom_site_fract_y
_atom_site_fract_z
_atom_site_U_iso_or_equiv
_atom_site_adp_type
_atom_site_occupancy
_atom_site_symmetry_multiplicity
_atom_site_calc_flag
_atom_site_refinement_flags
_atom_site_disorder_assembly
_atom_site_disorder_group
Fe1 Fe 0.14701(4) 0.749094(18) 1.609633(14) 0.01375(9) Uani 1 1 d . . .
Fe2 Fe 0.16398(3) 0.714222(18) 1.453315(14) 0.01262(9) Uani 1 1 d . . .
O5 O 0.04497(19) 0.79063(10) 1.56541(8) 0.0176(4) Uani 1 1 d . . .
O4 O 0.03387(18) 0.63800(9) 1.49053(7) 0.0176(4) Uani 1 1 d . . .
O3 O 0.00514(19) 0.74583(10) 1.44258(8) 0.0187(4) Uani 1 1 d . . .
O1 O 0.3048(3) 1.01608(11) 1.61746(9) 0.0321(5) Uani 1 1 d . . .
O2 O -0.34943(19) 0.74718(11) 1.64476(8) 0.0230(4) Uani 1 1 d . . .
N1 N 0.2469(2) 0.70136(11) 1.66788(8) 0.0148(4) Uani 1 1 d . . .
N2 N 0.2413(2) 0.82872(12) 1.66666(9) 0.0198(5) Uani 1 1 d . . .
N3 N -0.0093(2) 0.69020(11) 1.64579(8) 0.0150(4) Uani 1 1 d . . .
N4 N 0.2731(2) 0.71628(11) 1.57041(8) 0.0145(4) Uani 1 1 d . . .
N5 N 0.2149(3) 0.90700(12) 1.61315(10) 0.0226(5) Uani 1 1 d . . .
N6 N -0.1573(2) 0.74585(12) 1.61850(9) 0.0178(5) Uani 1 1 d . . .
N7 N 0.3537(2) 0.70459(11) 1.42916(8) 0.0150(4) Uani 1 1 d . . .
N8 N 0.2433(2) 0.80221(11) 1.41582(9) 0.0164(4) Uani 1 1 d . . .
N9 N 0.1167(2) 0.63080(11) 1.39676(8) 0.0142(4) Uani 1 1 d . . .
N10 N 0.2827(2) 0.70914(11) 1.51999(8) 0.0142(4) Uani 1 1 d . . .
N11 N 0.0452(2) 0.82690(12) 1.38714(9) 0.0202(5) Uani 1 1 d . . .
N12 N -0.0839(2) 0.57629(11) 1.42201(9) 0.0148(4) Uani 1 1 d . . .
H1 H 0.030(4) 0.774(2) 1.5365(16) 0.031(11) Uiso 1 1 d . . .
H5 H 0.170(3) 0.8749(18) 1.5943(14) 0.020(9) Uiso 1 1 d . . .
H6 H -0.101(4) 0.7620(18) 1.6013(14) 0.024(9) Uiso 1 1 d . . .
H12 H -0.152(4) 0.5474(18) 1.4118(14) 0.021(9) Uiso 1 1 d . . .
C1 C 0.2621(3) 0.73931(14) 1.71651(10) 0.0194(5) Uani 1 1 d . . .
H1A H 0.3324 0.7300 1.7389 0.023 Uiso 1 1 calc R . .
H1C H 0.1828 0.7262 1.7326 0.023 Uiso 1 1 calc R . .
C2 C 0.2908(3) 0.81088(15) 1.71040(11) 0.0247(6) Uani 1 1 d . . .
C3 C 0.3605(5) 0.85501(18) 1.74874(13) 0.0445(10) Uani 1 1 d . . .
H3A H 0.3965 0.8408 1.7785 0.053 Uiso 1 1 calc R . .
C4 C 0.3767(6) 0.9206(2) 1.74274(15) 0.0632(16) Uani 1 1 d . . .
H4A H 0.4216 0.9520 1.7690 0.076 Uiso 1 1 calc R . .
C5 C 0.3273(5) 0.94009(18) 1.69852(14) 0.0498(12) Uani 1 1 d . . .
H5A H 0.3378 0.9849 1.6941 0.060 Uiso 1 1 calc R . .
C6 C 0.2615(3) 0.89293(15) 1.66026(12) 0.0268(7) Uani 1 1 d . . .
C7 C 0.2537(3) 0.96561(14) 1.59220(11) 0.0215(6) Uani 1 1 d . . .
C8 C 0.2345(3) 0.96032(14) 1.53472(11) 0.0218(6) Uani 1 1 d . . .
C9 C 0.2788(4) 1.02804(16) 1.51670(13) 0.0332(8) Uani 1 1 d . . .
H9A H 0.2285 1.0562 1.5298 0.050 Uiso 1 1 calc R . .
H9B H 0.2670 1.0252 1.4798 0.050 Uiso 1 1 calc R . .
H9C H 0.3692 1.0462 1.5289 0.050 Uiso 1 1 calc R . .
C10 C 0.0947(3) 0.93120(16) 1.51334(13) 0.0285(7) Uani 1 1 d . . .
H10S H 0.0415 0.9577 1.5266 0.043 Uiso 1 1 calc R . .
H10T H 0.0670 0.8868 1.5232 0.043 Uiso 1 1 calc R . .
H10U H 0.0864 0.9305 1.4766 0.043 Uiso 1 1 calc R . .
C11 C 0.3194(3) 0.91758(17) 1.51701(12) 0.0288(7) Uani 1 1 d . . .
H11A H 0.4062 0.9340 1.5342 0.043 Uiso 1 1 calc R . .
H11B H 0.3211 0.9187 1.4806 0.043 Uiso 1 1 calc R . .
H11C H 0.2850 0.8728 1.5249 0.043 Uiso 1 1 calc R . .
C12 C 0.1595(3) 0.63691(13) 1.66869(10) 0.0173(5) Uani 1 1 d . . .
H12A H 0.1874 0.6154 1.6980 0.021 Uiso 1 1 calc R . .
H12C H 0.1614 0.6097 1.6378 0.021 Uiso 1 1 calc R . .
C13 C 0.0257(3) 0.64335(13) 1.67189(10) 0.0160(5) Uani 1 1 d . . .
C14 C -0.0559(3) 0.60292(14) 1.69971(11) 0.0189(5) Uani 1 1 d . . .
H14A H -0.0271 0.5725 1.7194 0.023 Uiso 1 1 calc R . .
C15 C -0.1808(3) 0.60809(14) 1.69791(11) 0.0204(6) Uani 1 1 d . . .
H15A H -0.2394 0.5803 1.7160 0.024 Uiso 1 1 calc R . .
C16 C -0.2200(3) 0.65336(14) 1.67007(11) 0.0190(5) Uani 1 1 d . . .
H16A H -0.3062 0.6560 1.6675 0.023 Uiso 1 1 calc R . .
C17 C -0.1306(3) 0.69555(13) 1.64551(10) 0.0159(5) Uani 1 1 d . . .
C18 C -0.2639(3) 0.76956(14) 1.61980(10) 0.0170(5) Uani 1 1 d . . .
C19 C -0.2674(3) 0.82718(14) 1.58855(11) 0.0204(6) Uani 1 1 d . . .
C20 C -0.1542(3) 0.88475(15) 1.60859(13) 0.0256(6) Uani 1 1 d . . .
H20A H -0.0741 0.8731 1.6042 0.038 Uiso 1 1 calc R . .
H20B H -0.1574 0.8954 1.6444 0.038 Uiso 1 1 calc R . .
H20C H -0.1591 0.9225 1.5899 0.038 Uiso 1 1 calc R . .
C21 C -0.3931(3) 0.84608(16) 1.59360(13) 0.0273(7) Uani 1 1 d . . .
H21A H -0.4650 0.8090 1.5815 0.041 Uiso 1 1 calc R . .
H21B H -0.3973 0.8827 1.5735 0.041 Uiso 1 1 calc R . .
H21C H -0.3973 0.8586 1.6290 0.041 Uiso 1 1 calc R . .
C22 C -0.2618(3) 0.80669(15) 1.53321(11) 0.0236(6) Uani 1 1 d . . .
H22A H -0.3285 0.7669 1.5225 0.035 Uiso 1 1 calc R . .
H22B H -0.1781 0.7989 1.5294 0.035 Uiso 1 1 calc R . .
H22C H -0.2753 0.8413 1.5123 0.035 Uiso 1 1 calc R . .
C23 C 0.3710(3) 0.69682(14) 1.65168(10) 0.0174(5) Uani 1 1 d . . .
H23A H 0.3960 0.6590 1.6655 0.021 Uiso 1 1 calc R . .
H23B H 0.4380 0.7365 1.6645 0.021 Uiso 1 1 calc R . .
C24 C 0.3586(2) 0.68947(13) 1.59542(10) 0.0152(5) Uani 1 1 d . . .
C25 C 0.4251(3) 0.66351(13) 1.56157(10) 0.0167(5) Uani 1 1 d . . .
H25A H 0.4904 0.6416 1.5686 0.020 Uiso 1 1 calc R . .
C26 C 0.3740(2) 0.67707(13) 1.51494(10) 0.0150(5) Uani 1 1 d . . .
C27 C 0.3994(3) 0.66019(14) 1.46239(10) 0.0166(5) Uani 1 1 d . . .
H27A H 0.4919 0.6651 1.4614 0.020 Uiso 1 1 calc R . .
H27B H 0.3540 0.6147 1.4512 0.020 Uiso 1 1 calc R . .
C28 C 0.4390(3) 0.77039(13) 1.43668(10) 0.0172(5) Uani 1 1 d . . .
H28A H 0.5166 0.7714 1.4201 0.021 Uiso 1 1 calc R . .
H28B H 0.4654 0.7825 1.4731 0.021 Uiso 1 1 calc R . .
C29 C 0.3715(3) 0.81805(14) 1.41490(10) 0.0176(5) Uani 1 1 d . . .
C30 C 0.4380(3) 0.87365(15) 1.39635(11) 0.0218(6) Uani 1 1 d . . .
H30A H 0.5276 0.8822 1.3957 0.026 Uiso 1 1 calc R . .
C31 C 0.3698(3) 0.91704(15) 1.37848(11) 0.0248(6) Uani 1 1 d . . .
H31A H 0.4130 0.9567 1.3667 0.030 Uiso 1 1 calc R . .
C32 C 0.2401(3) 0.90176(15) 1.37819(11) 0.0234(6) Uani 1 1 d . . .
H32A H 0.1929 0.9310 1.3662 0.028 Uiso 1 1 calc R . .
C33 C 0.1762(3) 0.84266(14) 1.39562(10) 0.0187(5) Uani 1 1 d . . .
C34 C -0.0277(3) 0.77915(14) 1.40723(10) 0.0181(5) Uani 1 1 d . . .
C35 C -0.1677(3) 0.76055(15) 1.38377(11) 0.0211(6) Uani 1 1 d . . .
C36 C -0.2499(3) 0.70980(15) 1.41217(12) 0.0243(6) Uani 1 1 d . . .
H36A H -0.2478 0.7273 1.4469 0.036 Uiso 1 1 calc R . .
H36B H -0.2170 0.6709 1.4121 0.036 Uiso 1 1 calc R . .
H36C H -0.3380 0.6985 1.3958 0.036 Uiso 1 1 calc R . .
C37 C -0.2207(3) 0.82068(18) 1.38234(16) 0.0361(8) Uani 1 1 d . . .
H37A H -0.2209 0.8386 1.4168 0.054 Uiso 1 1 calc R . .
H37B H -0.3080 0.8086 1.3652 0.054 Uiso 1 1 calc R . .
H37C H -0.1671 0.8533 1.3641 0.054 Uiso 1 1 calc R . .
C38 C -0.1704(3) 0.7311(2) 1.32966(12) 0.0340(8) Uani 1 1 d . . .
H38A H -0.2588 0.7172 1.3137 0.051 Uiso 1 1 calc R . .
H38B H -0.1332 0.6937 1.3306 0.051 Uiso 1 1 calc R . .
H38C H -0.1210 0.7638 1.3103 0.051 Uiso 1 1 calc R . .
C39 C 0.3311(3) 0.68022(14) 1.37587(10) 0.0177(5) Uani 1 1 d . . .
H39A H 0.3964 0.6569 1.3685 0.021 Uiso 1 1 calc R . .
H39B H 0.3404 0.7174 1.3548 0.021 Uiso 1 1 calc R . .
C40 C 0.2001(3) 0.63503(13) 1.36208(10) 0.0160(5) Uani 1 1 d . . .
C41 C 0.1692(3) 0.60162(14) 1.31523(11) 0.0197(6) Uani 1 1 d . . .
H41A H 0.2305 0.6050 1.2921 0.024 Uiso 1 1 calc R . .
C42 C 0.0458(3) 0.56277(14) 1.30271(11) 0.0214(6) Uani 1 1 d . . .
H42A H 0.0202 0.5413 1.2699 0.026 Uiso 1 1 calc R . .
C43 C -0.0391(3) 0.55561(14) 1.33811(11) 0.0195(5) Uani 1 1 d . . .
H43A H -0.1230 0.5285 1.3305 0.023 Uiso 1 1 calc R . .
C44 C 0.0012(3) 0.58911(13) 1.38529(10) 0.0153(5) Uani 1 1 d . . .
C45 C -0.0608(3) 0.59629(13) 1.47216(10) 0.0149(5) Uani 1 1 d . . .
C46 C -0.1604(3) 0.56514(13) 1.50640(10) 0.0163(5) Uani 1 1 d . . .
C47 C -0.0853(3) 0.55110(17) 1.55437(11) 0.0253(6) Uani 1 1 d . . .
H47A H -0.1442 0.5362 1.5791 0.038 Uiso 1 1 calc R . .
H47B H -0.0221 0.5908 1.5685 0.038 Uiso 1 1 calc R . .
H47C H -0.0417 0.5174 1.5462 0.038 Uiso 1 1 calc R . .
C48 C -0.2319(3) 0.61605(17) 1.52005(13) 0.0297(7) Uani 1 1 d . . .
H48A H -0.2827 0.6019 1.5474 0.045 Uiso 1 1 calc R . .
H48B H -0.2883 0.6213 1.4905 0.045 Uiso 1 1 calc R . .
H48C H -0.1704 0.6576 1.5310 0.045 Uiso 1 1 calc R . .
C49 C -0.2536(3) 0.50237(17) 1.48376(12) 0.0324(8) Uani 1 1 d . . .
H49A H -0.3129 0.4859 1.5080 0.049 Uiso 1 1 calc R . .
H49B H -0.2065 0.4701 1.4758 0.049 Uiso 1 1 calc R . .
H49C H -0.3016 0.5106 1.4529 0.049 Uiso 1 1 calc R . .
Fe3 Fe -0.42530(4) 0.736136(19) 0.888329(15) 0.01673(9) Uani 1 1 d . . .
Fe4 Fe -0.32578(4) 0.72202(2) 1.043044(15) 0.01803(9) Uani 1 1 d . . .
O5B O -0.5075(2) 0.78604(10) 0.92984(8) 0.0198(4) Uani 1 1 d . . .
O4B O -0.4803(2) 0.63970(12) 1.00407(8) 0.0286(5) Uani 1 1 d . . .
O3B O -0.4671(2) 0.76583(12) 1.04295(8) 0.0262(5) Uani 1 1 d . . .
O1B O -0.9112(2) 0.74690(11) 0.81183(9) 0.0283(5) Uani 1 1 d . . .
O2B O -0.2343(3) 0.99674(13) 0.88845(10) 0.0521(9) Uani 1 1 d . . .
N1B N -0.3603(2) 0.67652(13) 0.82914(10) 0.0242(5) Uani 1 1 d . . .
N2B N -0.6024(2) 0.67533(12) 0.84485(9) 0.0184(5) Uani 1 1 d . . .
N3B N -0.3646(3) 0.80473(13) 0.83336(9) 0.0257(6) Uani 1 1 d . . .
N4B N -0.2790(2) 0.70698(12) 0.92668(9) 0.0194(5) Uani 1 1 d . . .
N5B N -0.7326(2) 0.74364(12) 0.86274(10) 0.0200(5) Uani 1 1 d . . .
N6B N -0.3543(3) 0.89329(13) 0.88922(10) 0.0235(5) Uani 1 1 d . . .
N7B N -0.1261(2) 0.71341(13) 1.06899(10) 0.0238(5) Uani 1 1 d . . .
N8B N -0.2212(2) 0.81593(13) 1.08498(9) 0.0223(5) Uani 1 1 d . . .
N9B N -0.3491(2) 0.64896(12) 1.09868(9) 0.0221(5) Uani 1 1 d . . .
N10B N -0.2434(2) 0.70604(12) 0.97706(10) 0.0199(5) Uani 1 1 d . . .
N11B N -0.4045(3) 0.85231(16) 1.10502(11) 0.0334(6) Uani 1 1 d . . .
N12B N -0.5655(2) 0.59294(13) 1.07115(10) 0.0225(5) Uani 1 1 d . . .
H1B H -0.510(4) 0.779(2) 0.9563(18) 0.042(13) Uiso 1 1 d . . .
H5B H -0.676(4) 0.7627(19) 0.8842(15) 0.027(10) Uiso 1 1 d . . .
H6B H -0.388(4) 0.864(2) 0.9066(16) 0.034(11) Uiso 1 1 d . . .
H12B H -0.631(4) 0.5681(18) 1.0816(14) 0.024(9) Uiso 1 1 d . . .
C1B C -0.4502(3) 0.61217(15) 0.82752(12) 0.0240(6) Uani 1 1 d . . .
H1BA H -0.4305 0.5907 0.8581 0.029 Uiso 1 1 calc R . .
H1BB H -0.4407 0.5848 0.7979 0.029 Uiso 1 1 calc R . .
C2B C -0.5856(3) 0.61868(14) 0.82457(11) 0.0204(6) Uani 1 1 d . . .
C3B C -0.6865(3) 0.56892(15) 0.80281(11) 0.0231(6) Uani 1 1 d . . .
H3BA H -0.6720 0.5305 0.7875 0.028 Uiso 1 1 calc R . .
C4B C -0.8091(3) 0.57608(15) 0.80367(11) 0.0229(6) Uani 1 1 d . . .
H4BA H -0.8800 0.5413 0.7908 0.027 Uiso 1 1 calc R . .
C5B C -0.8286(3) 0.63351(14) 0.82321(11) 0.0207(6) Uani 1 1 d . . .
H5BA H -0.9123 0.6393 0.8234 0.025 Uiso 1 1 calc R . .
C6B C -0.7217(3) 0.68300(14) 0.84271(10) 0.0179(5) Uani 1 1 d . . .
C7B C -0.8303(3) 0.77133(15) 0.84682(11) 0.0229(6) Uani 1 1 d . . .
C8B C -0.8349(3) 0.83403(15) 0.87718(13) 0.0286(7) Uani 1 1 d . . .
C9B C -0.7029(3) 0.87981(16) 0.89220(14) 0.0312(7) Uani 1 1 d . . .
H9BA H -0.7117 0.9200 0.9093 0.047 Uiso 1 1 calc R . .
H9BB H -0.6605 0.8898 0.8620 0.047 Uiso 1 1 calc R . .
H9BC H -0.6518 0.8589 0.9149 0.047 Uiso 1 1 calc R . .
C10B C -0.9005(4) 0.8134(2) 0.92335(18) 0.0480(11) Uani 1 1 d . . .
H10V H -0.9069 0.8520 0.9435 0.072 Uiso 1 1 calc R . .
H10W H -0.8506 0.7893 0.9436 0.072 Uiso 1 1 calc R . .
H10X H -0.9862 0.7856 0.9126 0.072 Uiso 1 1 calc R . .
C11B C -0.9158(5) 0.8695(2) 0.8443(2) 0.0700(18) Uani 1 1 d . . .
H11D H -0.9269 0.9074 0.8639 0.105 Uiso 1 1 calc R . .
H11E H -0.9995 0.8400 0.8329 0.105 Uiso 1 1 calc R . .
H11F H -0.8726 0.8836 0.8150 0.105 Uiso 1 1 calc R . .
C12B C -0.3726(3) 0.70616(16) 0.78106(12) 0.0295(7) Uani 1 1 d . . .
H12D H -0.4602 0.6887 0.7638 0.035 Uiso 1 1 calc R . .
H12E H -0.3125 0.6943 0.7591 0.035 Uiso 1 1 calc R . .
C13B C -0.3454(4) 0.77881(18) 0.78878(13) 0.0394(9) Uani 1 1 d . . .
C14B C -0.3060(7) 0.8167(2) 0.75088(16) 0.084(2) Uani 1 1 d . . .
H14B H -0.2897 0.7975 0.7202 0.100 Uiso 1 1 calc R . .
C15B C -0.2903(8) 0.8829(2) 0.75769(17) 0.093(3) Uani 1 1 d . . .
H15B H -0.2663 0.9094 0.7312 0.112 Uiso 1 1 calc R . .
C16B C -0.3093(6) 0.9105(2) 0.80282(15) 0.0599(15) Uani 1 1 d . . .
H16B H -0.3000 0.9560 0.8079 0.072 Uiso 1 1 calc R . .
C17B C -0.3426(4) 0.87011(16) 0.84083(12) 0.0326(8) Uani 1 1 d . . .
C18B C -0.2834(3) 0.95218(15) 0.91215(12) 0.0257(6) Uani 1 1 d . . .
C19B C -0.2638(3) 0.95499(14) 0.96943(11) 0.0223(6) Uani 1 1 d . . .
C20B C -0.1841(4) 1.02296(17) 0.98958(13) 0.0353(8) Uani 1 1 d . . .
H20D H -0.2313 1.0551 0.9803 0.053 Uiso 1 1 calc R . .
H20E H -0.1033 1.0324 0.9750 0.053 Uiso 1 1 calc R . .
H20F H -0.1669 1.0249 1.0263 0.053 Uiso 1 1 calc R . .
C21B C -0.1886(3) 0.90484(16) 0.98328(12) 0.0264(6) Uani 1 1 d . . .
H21D H -0.2441 0.8610 0.9752 0.040 Uiso 1 1 calc R . .
H21E H -0.1586 0.9112 1.0194 0.040 Uiso 1 1 calc R . .
H21F H -0.1153 0.9103 0.9641 0.040 Uiso 1 1 calc R . .
C22B C -0.3912(3) 0.93958(18) 0.99111(14) 0.0336(8) Uani 1 1 d . . .
H22D H -0.4409 0.9698 0.9797 0.050 Uiso 1 1 calc R . .
H22E H -0.3757 0.9440 1.0279 0.050 Uiso 1 1 calc R . .
H22F H -0.4386 0.8950 0.9796 0.050 Uiso 1 1 calc R . .
C23B C -0.2277(3) 0.67274(17) 0.84533(13) 0.0298(7) Uani 1 1 d . . .
H23C H -0.1660 0.7096 0.8337 0.036 Uiso 1 1 calc R . .
H23D H -0.2134 0.6319 0.8305 0.036 Uiso 1 1 calc R . .
C24B C -0.2090(3) 0.67476(15) 0.90128(12) 0.0245(6) Uani 1 1 d . . .
C25B C -0.1267(3) 0.65219(16) 0.93470(13) 0.0278(7) Uani 1 1 d . . .
H25B H -0.0672 0.6281 0.9272 0.033 Uiso 1 1 calc R . .
C26B C -0.1522(3) 0.67329(15) 0.98181(13) 0.0244(6) Uani 1 1 d . . .
C27B C -0.1017(3) 0.66307(16) 1.03403(14) 0.0295(7) Uani 1 1 d . . .
H27C H -0.1449 0.6194 1.0430 0.035 Uiso 1 1 calc R . .
H27D H -0.0090 0.6664 1.0361 0.035 Uiso 1 1 calc R . .
C28B C -0.0403(3) 0.77727(15) 1.06477(13) 0.0255(6) Uani 1 1 d . . .
H28C H -0.0317 0.7838 1.0289 0.031 Uiso 1 1 calc R . .
H28D H 0.0453 0.7794 1.0823 0.031 Uiso 1 1 calc R . .
C29B C -0.0924(3) 0.82969(15) 1.08766(12) 0.0241(6) Uani 1 1 d . . .
C30B C -0.0122(3) 0.88771(17) 1.10872(13) 0.0314(7) Uani 1 1 d . . .
H30B H 0.0778 0.8952 1.1102 0.038 Uiso 1 1 calc R . .
C31B C -0.0673(4) 0.93467(18) 1.12768(14) 0.0392(9) Uani 1 1 d . . .
H31B H -0.0152 0.9756 1.1416 0.047 Uiso 1 1 calc R . .
C32B C -0.1974(4) 0.92169(18) 1.12617(13) 0.0361(8) Uani 1 1 d . . .
H32B H -0.2356 0.9533 1.1399 0.043 Uiso 1 1 calc R . .
C33B C -0.2742(3) 0.86162(16) 1.10437(12) 0.0272(6) Uani 1 1 d . . .
C34B C -0.4876(3) 0.80711(19) 1.07588(12) 0.0307(7) Uani 1 1 d . . .
C35B C -0.6285(4) 0.8031(2) 1.08038(15) 0.0422(10) Uani 1 1 d . . .
C36B C -0.6874(5) 0.8215(6) 1.0359(3) 0.163(6) Uani 1 1 d . . .
H36D H -0.7093 0.7849 1.0101 0.244 Uiso 1 1 calc R . .
H36E H -0.6286 0.8583 1.0238 0.244 Uiso 1 1 calc R . .
H36F H -0.7652 0.8339 1.0432 0.244 Uiso 1 1 calc R . .
C37B C -0.6752(5) 0.7582(6) 1.1131(4) 0.199(7) Uani 1 1 d . . .
H37D H -0.7166 0.7165 1.0941 0.299 Uiso 1 1 calc R . .
H37E H -0.7375 0.7732 1.1315 0.299 Uiso 1 1 calc R . .
H37F H -0.6048 0.7529 1.1370 0.299 Uiso 1 1 calc R . .
C38B C -0.6353(7) 0.8685(4) 1.1143(3) 0.096(2) Uani 1 1 d . . .
H38D H -0.7245 0.8671 1.1180 0.144 Uiso 1 1 calc R . .
H38E H -0.5978 0.9071 1.0976 0.144 Uiso 1 1 calc R . .
H38F H -0.5876 0.8702 1.1476 0.144 Uiso 1 1 calc R . .
C39B C -0.1214(3) 0.69791(17) 1.12169(13) 0.0293(7) Uani 1 1 d . . .
H39C H -0.0989 0.7388 1.1438 0.035 Uiso 1 1 calc R . .
H39D H -0.0536 0.6749 1.1290 0.035 Uiso 1 1 calc R . .
C40B C -0.2462(3) 0.65634(15) 1.13344(12) 0.0250(6) Uani 1 1 d . . .
C41B C -0.2529(3) 0.62987(17) 1.17949(13) 0.0304(7) Uani 1 1 d . . .
H41B H -0.1788 0.6360 1.2030 0.037 Uiso 1 1 calc R . .
C42B C -0.3697(4) 0.59448(17) 1.19036(12) 0.0313(7) Uani 1 1 d . . .
H42B H -0.3782 0.5782 1.2224 0.038 Uiso 1 1 calc R . .
C43B C -0.4734(3) 0.58297(16) 1.15443(12) 0.0270(6) Uani 1 1 d . . .
H43B H -0.5538 0.5572 1.1608 0.032 Uiso 1 1 calc R . .
C44B C -0.4593(3) 0.60964(15) 1.10824(11) 0.0220(6) Uani 1 1 d . . .
C45B C -0.5691(3) 0.60373(16) 1.02138(11) 0.0243(6) Uani 1 1 d . . .
C46B C -0.6884(3) 0.56736(19) 0.98594(12) 0.0342(8) Uani 1 1 d . . .
C47B C -0.7952(3) 0.52677(19) 1.01107(13) 0.0341(8) Uani 1 1 d . . .
H47D H -0.7642 0.4938 1.0290 0.051 Uiso 1 1 calc R . .
H47E H -0.8662 0.5055 0.9855 0.051 Uiso 1 1 calc R . .
H47F H -0.8245 0.5548 1.0350 0.051 Uiso 1 1 calc R . .
C48B C -0.7391(5) 0.6191(3) 0.9585(2) 0.103(3) Uani 1 1 d . . .
H48D H -0.8057 0.5979 0.9313 0.155 Uiso 1 1 calc R . .
H48E H -0.6691 0.6483 0.9445 0.155 Uiso 1 1 calc R . .
H48F H -0.7748 0.6442 0.9824 0.155 Uiso 1 1 calc R . .
C49B C -0.6433(5) 0.5246(4) 0.9487(2) 0.103(3) Uani 1 1 d . . .
H49D H -0.6162 0.4901 0.9661 0.154 Uiso 1 1 calc R . .
H49E H -0.5713 0.5507 0.9338 0.154 Uiso 1 1 calc R . .
H49F H -0.7132 0.5052 0.9222 0.154 Uiso 1 1 calc R . .
S1 S 0.58804(7) 0.48504(3) 1.32688(3) 0.01818(14) Uani 1 1 d . . .
F1 F 0.5475(2) 0.56991(10) 1.39379(9) 0.0416(5) Uani 1 1 d . . .
F2 F 0.4333(2) 0.47261(11) 1.39682(9) 0.0430(5) Uani 1 1 d . . .
F3 F 0.3876(2) 0.53031(12) 1.33758(11) 0.0545(7) Uani 1 1 d . . .
O6 O 0.68471(19) 0.47392(10) 1.36405(8) 0.0215(4) Uani 1 1 d . . .
O7 O 0.5048(2) 0.42734(11) 1.30028(8) 0.0266(5) Uani 1 1 d . . .
O8 O 0.6339(3) 0.53732(13) 1.29671(10) 0.0398(6) Uani 1 1 d . . .
C50 C 0.4834(3) 0.51593(16) 1.36571(14) 0.0291(7) Uani 1 1 d . . .
S2 S 0.12818(13) 0.50335(5) 1.15064(5) 0.0214(4) Uani 0.808(5) 1 d P A 1
S2B S 0.1871(5) 0.5216(2) 1.1731(2) 0.0226(16) Uani 0.192(5) 1 d P A 2
F4 F 0.1375(3) 0.61774(13) 1.12100(9) 0.0583(8) Uani 1 1 d . . .
F5 F 0.2486(3) 0.61827(15) 1.19413(11) 0.0693(9) Uani 1 1 d . . .
F6 F 0.0369(3) 0.59665(16) 1.18525(11) 0.0738(10) Uani 1 1 d . . .
O9 O 0.1206(2) 0.47756(12) 1.19942(9) 0.0310(5) Uani 1 1 d . . .
O10 O 0.2453(2) 0.50346(11) 1.12964(8) 0.0262(5) Uani 1 1 d . . .
O11 O 0.0119(3) 0.4841(2) 1.11551(12) 0.0636(10) Uani 1 1 d . . .
C51 C 0.1392(5) 0.5886(2) 1.16339(17) 0.0519(12) Uani 1 1 d . A .
O12 O -0.5301(5) 0.7647(3) 1.2802(2) 0.1022(16) Uani 1 1 d . . .
C52 C -0.4552(5) 0.8001(3) 1.25783(17) 0.0518(11) Uani 1 1 d . . .
C53 C -0.3851(6) 0.7707(3) 1.2196(2) 0.0725(16) Uani 1 1 d . . .
H53A H -0.4168 0.7233 1.2166 0.109 Uiso 1 1 calc R . .
H53B H -0.2935 0.7826 1.2310 0.109 Uiso 1 1 calc R . .
H53C H -0.4004 0.7873 1.1868 0.109 Uiso 1 1 calc R . .
C54 C -0.4307(8) 0.8706(3) 1.2648(3) 0.092(2) Uani 1 1 d . . .
H54A H -0.5008 0.8822 1.2802 0.138 Uiso 1 1 calc R . .
H54B H -0.4242 0.8887 1.2321 0.138 Uiso 1 1 calc R . .
H54C H -0.3506 0.8881 1.2868 0.138 Uiso 1 1 calc R . .
O13 O -0.8693(8) 0.9936(4) 1.2929(3) 0.1430(12) Uiso 1 1 d . . .
C55 C -0.9928(12) 0.9785(6) 1.2771(5) 0.1430(12) Uiso 1 1 d . . .
C56 C -1.0402(11) 1.0331(5) 1.2585(4) 0.1430(12) Uiso 1 1 d . . .
H56A H -0.9678 1.0698 1.2555 0.214 Uiso 1 1 calc R . .
H56B H -1.0940 1.0462 1.2822 0.214 Uiso 1 1 calc R . .
H56C H -1.0904 1.0196 1.2255 0.214 Uiso 1 1 calc R . .
C57 C -1.0586(11) 0.9150(5) 1.2786(4) 0.1430(12) Uiso 1 1 d . . .
H57A H -1.0075 0.8863 1.2671 0.214 Uiso 1 1 calc R . .
H57B H -1.1395 0.9064 1.2567 0.214 Uiso 1 1 calc R . .
H57C H -1.0757 0.9071 1.3132 0.214 Uiso 1 1 calc R . .
O14 O -0.8006(7) 0.8637(4) 1.2368(3) 0.1430(12) Uiso 1 1 d . . .
C58 C -0.8777(12) 0.8023(6) 1.2361(5) 0.1430(12) Uiso 1 1 d . . .
C59 C -1.0065(11) 0.7918(5) 1.2185(4) 0.1430(12) Uiso 1 1 d . . .
H59A H -1.0555 0.7537 1.2330 0.214 Uiso 1 1 calc R . .
H59B H -1.0183 0.7843 1.1818 0.214 Uiso 1 1 calc R . .
H59C H -1.0363 0.8299 1.2285 0.214 Uiso 1 1 calc R . .
C60 C -0.8462(11) 0.7598(5) 1.2679(4) 0.1430(12) Uiso 1 1 d . . .
H60A H -0.7660 0.7807 1.2889 0.214 Uiso 1 1 calc R . .
H60B H -0.8358 0.7216 1.2483 0.214 Uiso 1 1 calc R . .
H60C H -0.9140 0.7464 1.2894 0.214 Uiso 1 1 calc R . .

loop_
_atom_site_aniso_label
_atom_site_aniso_U_11
_atom_site_aniso_U_22
_atom_site_aniso_U_33
_atom_site_aniso_U_23
_atom_site_aniso_U_13
_atom_site_aniso_U_12
Fe1 0.01270(18) 0.01558(18) 0.01393(18) 0.00301(14) 0.00403(14) 0.00398(14)
Fe2 0.01210(17) 0.01386(18) 0.01206(17) 0.00148(13) 0.00218(13) 0.00316(13)
O5 0.0181(10) 0.0186(10) 0.0174(10) 0.0046(8) 0.0043(8) 0.0057(8)
O4 0.0166(9) 0.0189(10) 0.0146(9) 0.0009(7) 0.0019(7) -0.0005(7)
O3 0.0168(9) 0.0216(10) 0.0210(10) 0.0080(8) 0.0057(8) 0.0081(8)
O1 0.0462(15) 0.0179(11) 0.0277(12) 0.0011(9) 0.0075(10) -0.0016(10)
O2 0.0144(9) 0.0314(12) 0.0254(11) 0.0066(9) 0.0054(8) 0.0079(8)
N1 0.0142(10) 0.0184(11) 0.0125(10) 0.0035(8) 0.0037(8) 0.0042(9)
N2 0.0246(12) 0.0184(12) 0.0156(11) 0.0013(9) 0.0065(9) 0.0022(9)
N3 0.0163(11) 0.0165(11) 0.0123(10) 0.0019(8) 0.0037(8) 0.0033(9)
N4 0.0136(10) 0.0181(11) 0.0117(10) 0.0025(8) 0.0021(8) 0.0033(8)
N5 0.0304(14) 0.0137(11) 0.0213(12) 0.0024(10) 0.0040(10) 0.0002(10)
N6 0.0152(11) 0.0210(12) 0.0188(11) 0.0050(9) 0.0067(9) 0.0054(9)
N7 0.0157(11) 0.0152(11) 0.0131(10) 0.0007(8) 0.0026(8) 0.0019(8)
N8 0.0167(11) 0.0168(11) 0.0152(11) 0.0030(8) 0.0024(8) 0.0027(9)
N9 0.0153(11) 0.0155(11) 0.0126(10) 0.0030(8) 0.0034(8) 0.0042(8)
N10 0.0137(10) 0.0169(11) 0.0119(10) 0.0002(8) 0.0028(8) 0.0033(8)
N11 0.0197(12) 0.0205(12) 0.0207(12) 0.0052(9) 0.0000(9) 0.0058(9)
N12 0.0121(10) 0.0151(11) 0.0153(11) 0.0004(8) 0.0013(8) 0.0000(9)
C1 0.0226(14) 0.0220(14) 0.0126(12) 0.0031(10) 0.0024(10) 0.0032(11)
C2 0.0319(16) 0.0235(15) 0.0157(13) 0.0007(11) 0.0044(12) 0.0009(12)
C3 0.073(3) 0.0314(19) 0.0165(15) 0.0011(13) -0.0101(16) -0.0047(18)
C4 0.117(4) 0.027(2) 0.0253(19) -0.0038(15) -0.017(2) -0.009(2)
C5 0.095(4) 0.0174(16) 0.0261(18) -0.0013(13) -0.004(2) -0.0015(19)
C6 0.0392(18) 0.0192(14) 0.0201(14) 0.0018(11) 0.0065(13) 0.0027(13)
C7 0.0242(14) 0.0166(13) 0.0239(15) 0.0039(11) 0.0065(11) 0.0036(11)
C8 0.0247(15) 0.0172(13) 0.0240(15) 0.0051(11) 0.0043(11) 0.0045(11)
C9 0.044(2) 0.0219(16) 0.0289(17) 0.0090(13) 0.0046(15) -0.0022(14)
C10 0.0250(16) 0.0274(16) 0.0327(17) 0.0128(13) 0.0009(13) 0.0047(12)
C11 0.0310(17) 0.0365(18) 0.0212(15) 0.0010(13) 0.0041(12) 0.0131(14)
C12 0.0165(13) 0.0193(13) 0.0174(13) 0.0059(10) 0.0045(10) 0.0052(10)
C13 0.0174(13) 0.0159(12) 0.0138(12) 0.0005(10) 0.0023(10) 0.0023(10)
C14 0.0210(14) 0.0184(13) 0.0172(13) 0.0035(10) 0.0052(10) 0.0032(11)
C15 0.0211(14) 0.0202(14) 0.0193(13) 0.0028(11) 0.0092(11) 0.0013(11)
C16 0.0169(13) 0.0202(13) 0.0194(13) 0.0015(10) 0.0058(10) 0.0024(10)
C17 0.0161(12) 0.0170(13) 0.0143(12) -0.0001(10) 0.0035(10) 0.0033(10)
C18 0.0136(12) 0.0211(13) 0.0157(12) -0.0022(10) -0.0001(10) 0.0048(10)
C19 0.0169(13) 0.0219(14) 0.0232(14) 0.0041(11) 0.0025(11) 0.0059(11)
C20 0.0228(15) 0.0213(14) 0.0313(16) -0.0003(12) 0.0017(12) 0.0040(12)
C21 0.0210(15) 0.0278(16) 0.0364(18) 0.0075(13) 0.0050(13) 0.0108(12)
C22 0.0230(14) 0.0268(15) 0.0217(14) 0.0056(12) 0.0007(11) 0.0077(12)
C23 0.0145(12) 0.0238(14) 0.0147(12) 0.0048(10) 0.0025(10) 0.0055(10)
C24 0.0124(12) 0.0161(12) 0.0157(12) 0.0035(10) 0.0015(9) 0.0009(9)
C25 0.0146(12) 0.0175(13) 0.0189(13) 0.0025(10) 0.0024(10) 0.0055(10)
C26 0.0131(12) 0.0154(12) 0.0165(12) 0.0010(10) 0.0031(10) 0.0026(9)
C27 0.0148(12) 0.0197(13) 0.0168(13) 0.0020(10) 0.0040(10) 0.0063(10)
C28 0.0145(12) 0.0184(13) 0.0176(13) 0.0019(10) 0.0048(10) 0.0007(10)
C29 0.0179(13) 0.0186(13) 0.0148(12) 0.0004(10) 0.0042(10) 0.0012(10)
C30 0.0197(14) 0.0223(14) 0.0206(14) 0.0029(11) 0.0046(11) -0.0014(11)
C31 0.0289(16) 0.0212(14) 0.0214(14) 0.0073(11) 0.0035(12) -0.0009(12)
C32 0.0264(15) 0.0215(14) 0.0223(14) 0.0080(11) 0.0019(12) 0.0051(12)
C33 0.0221(14) 0.0177(13) 0.0159(13) 0.0028(10) 0.0024(10) 0.0042(11)
C34 0.0188(13) 0.0198(13) 0.0175(13) 0.0018(10) 0.0031(10) 0.0081(11)
C35 0.0158(13) 0.0256(15) 0.0241(14) 0.0070(11) 0.0036(11) 0.0074(11)
C36 0.0177(14) 0.0254(15) 0.0296(16) 0.0071(12) 0.0034(12) 0.0038(11)
C37 0.0221(16) 0.0349(19) 0.058(2) 0.0198(17) 0.0106(15) 0.0139(14)
C38 0.0245(16) 0.053(2) 0.0210(16) 0.0022(14) -0.0008(12) 0.0050(15)
C39 0.0170(13) 0.0214(13) 0.0143(12) 0.0000(10) 0.0048(10) 0.0032(10)
C40 0.0173(13) 0.0158(12) 0.0153(12) 0.0029(10) 0.0029(10) 0.0044(10)
C41 0.0204(14) 0.0236(14) 0.0152(13) 0.0009(10) 0.0068(10) 0.0038(11)
C42 0.0244(14) 0.0224(14) 0.0147(13) -0.0027(10) 0.0024(11) 0.0019(11)
C43 0.0189(13) 0.0194(13) 0.0173(13) -0.0004(10) 0.0012(10) 0.0003(10)
C44 0.0170(12) 0.0151(12) 0.0152(12) 0.0029(9) 0.0035(10) 0.0056(10)
C45 0.0169(12) 0.0155(12) 0.0135(12) 0.0035(9) 0.0024(9) 0.0056(10)
C46 0.0160(12) 0.0185(13) 0.0129(12) 0.0024(10) 0.0019(10) 0.0013(10)
C47 0.0263(15) 0.0344(17) 0.0176(14) 0.0101(12) 0.0042(11) 0.0095(13)
C48 0.0307(17) 0.0341(17) 0.0330(17) 0.0156(14) 0.0184(14) 0.0161(14)
C49 0.0324(17) 0.0344(18) 0.0187(15) 0.0017(13) 0.0051(13) -0.0147(14)
Fe3 0.01567(19) 0.01713(19) 0.01532(19) -0.00092(14) 0.00282(14) 0.00027(15)
Fe4 0.01278(18) 0.0217(2) 0.0188(2) 0.00652(15) 0.00086(14) 0.00211(15)
O5B 0.0217(10) 0.0207(10) 0.0159(10) -0.0007(8) 0.0012(8) 0.0037(8)
O4B 0.0210(11) 0.0375(13) 0.0202(11) 0.0085(9) 0.0017(8) -0.0072(9)
O3B 0.0157(10) 0.0379(13) 0.0262(11) 0.0058(9) 0.0017(8) 0.0087(9)
O1B 0.0269(12) 0.0317(12) 0.0242(11) 0.0003(9) -0.0059(9) 0.0074(9)
O2B 0.084(2) 0.0234(13) 0.0289(14) 0.0076(10) -0.0126(14) -0.0178(13)
N1B 0.0205(12) 0.0262(13) 0.0219(13) -0.0056(10) 0.0060(10) -0.0019(10)
N2B 0.0193(12) 0.0190(11) 0.0149(11) 0.0001(9) 0.0028(9) 0.0007(9)
N3B 0.0312(14) 0.0234(13) 0.0154(12) -0.0017(10) 0.0021(10) -0.0055(11)
N4B 0.0156(11) 0.0205(12) 0.0210(12) -0.0005(9) 0.0038(9) 0.0022(9)
N5B 0.0193(12) 0.0190(12) 0.0186(12) -0.0008(9) -0.0026(10) 0.0016(9)
N6B 0.0299(14) 0.0172(12) 0.0185(12) 0.0024(10) -0.0016(10) -0.0019(10)
N7B 0.0168(12) 0.0235(13) 0.0300(14) 0.0090(10) -0.0016(10) 0.0030(10)
N8B 0.0196(12) 0.0254(13) 0.0207(12) 0.0052(10) 0.0000(9) 0.0037(10)
N9B 0.0219(12) 0.0216(12) 0.0203(12) 0.0068(10) 0.0003(10) 0.0007(10)
N10B 0.0146(11) 0.0198(12) 0.0244(12) 0.0032(9) 0.0029(9) 0.0019(9)
N11B 0.0348(16) 0.0456(18) 0.0253(14) 0.0021(12) 0.0059(12) 0.0196(14)
N12B 0.0184(12) 0.0255(13) 0.0196(12) 0.0040(10) 0.0037(10) -0.0035(10)
C1B 0.0211(14) 0.0233(15) 0.0242(15) -0.0070(11) 0.0045(11) 0.0006(11)
C2B 0.0211(14) 0.0205(14) 0.0167(13) -0.0012(10) 0.0027(11) 0.0002(11)
C3B 0.0271(15) 0.0191(14) 0.0191(14) -0.0036(11) 0.0031(11) -0.0006(11)
C4B 0.0236(14) 0.0219(14) 0.0167(13) 0.0003(11) 0.0005(11) -0.0055(11)
C5B 0.0181(13) 0.0240(14) 0.0169(13) 0.0031(11) 0.0002(10) -0.0006(11)
C6B 0.0196(13) 0.0189(13) 0.0122(12) 0.0020(10) 0.0007(10) -0.0001(10)
C7B 0.0226(14) 0.0237(15) 0.0211(14) 0.0029(11) 0.0010(11) 0.0034(11)
C8B 0.0253(16) 0.0202(15) 0.0381(18) -0.0011(13) -0.0035(13) 0.0055(12)
C9B 0.0306(17) 0.0217(15) 0.0388(19) -0.0006(13) 0.0033(14) 0.0032(13)
C10B 0.045(2) 0.034(2) 0.061(3) -0.0153(18) 0.024(2) -0.0024(17)
C11B 0.068(3) 0.040(2) 0.096(4) -0.016(3) -0.046(3) 0.029(2)
C12B 0.0333(17) 0.0319(17) 0.0173(14) -0.0061(12) 0.0098(12) -0.0043(13)
C13B 0.055(2) 0.0331(19) 0.0191(16) -0.0029(13) 0.0109(15) -0.0114(16)
C14B 0.157(6) 0.045(3) 0.023(2) -0.0078(18) 0.036(3) -0.032(3)
C15B 0.185(7) 0.044(3) 0.023(2) 0.0059(18) 0.029(3) -0.032(3)
C16B 0.106(4) 0.029(2) 0.0259(19) 0.0061(15) 0.003(2) -0.019(2)
C17B 0.046(2) 0.0237(16) 0.0181(15) 0.0014(12) -0.0018(13) -0.0081(14)
C18B 0.0297(16) 0.0170(14) 0.0261(15) 0.0026(11) -0.0063(12) 0.0012(12)
C19B 0.0244(15) 0.0179(13) 0.0227(14) -0.0019(11) -0.0018(11) 0.0043(11)
C20B 0.047(2) 0.0234(16) 0.0281(17) -0.0073(13) -0.0062(15) 0.0010(15)
C21B 0.0275(16) 0.0288(16) 0.0245(15) 0.0041(12) 0.0007(12) 0.0106(13)
C22B 0.0292(17) 0.0365(19) 0.0352(18) -0.0086(15) 0.0039(14) 0.0108(14)
C23B 0.0204(15) 0.0338(17) 0.0320(17) -0.0112(14) 0.0092(13) 0.0016(13)
C24B 0.0167(13) 0.0225(15) 0.0319(16) -0.0058(12) 0.0071(12) 0.0001(11)
C25B 0.0185(14) 0.0238(15) 0.0407(19) -0.0049(13) 0.0052(13) 0.0054(12)
C26B 0.0164(13) 0.0193(14) 0.0379(18) 0.0041(12) 0.0043(12) 0.0042(11)
C27B 0.0199(15) 0.0277(16) 0.0428(19) 0.0081(14) 0.0007(13) 0.0098(12)
C28B 0.0143(13) 0.0275(16) 0.0321(16) 0.0075(13) -0.0001(12) 0.0003(11)
C29B 0.0212(14) 0.0253(15) 0.0231(15) 0.0092(12) -0.0020(11) 0.0012(12)
C30B 0.0286(17) 0.0293(17) 0.0292(17) 0.0084(13) -0.0083(13) -0.0028(13)
C31B 0.051(2) 0.0279(18) 0.0300(18) -0.0004(14) -0.0101(16) 0.0009(16)
C32B 0.048(2) 0.0325(18) 0.0262(17) -0.0020(14) -0.0024(15) 0.0112(16)
C33B 0.0310(17) 0.0308(17) 0.0203(14) 0.0036(12) 0.0009(12) 0.0092(13)
C34B 0.0252(16) 0.050(2) 0.0245(16) 0.0131(14) 0.0089(13) 0.0185(15)
C35B 0.0274(18) 0.075(3) 0.035(2) 0.0171(19) 0.0135(15) 0.0279(19)
C36B 0.032(3) 0.315(13) 0.183(8) 0.209(10) 0.049(4) 0.068(5)
C37B 0.031(3) 0.339(15) 0.274(12) 0.274(13) 0.063(5) 0.063(5)
C38B 0.066(4) 0.129(6) 0.107(6) -0.001(5) 0.018(4) 0.051(4)
C39B 0.0219(15) 0.0314(17) 0.0316(17) 0.0123(13) -0.0072(12) 0.0030(13)
C40B 0.0239(15) 0.0241(15) 0.0254(15) 0.0084(12) -0.0024(12) 0.0036(12)
C41B 0.0317(17) 0.0342(18) 0.0244(16) 0.0110(13) -0.0044(13) 0.0076(14)
C42B 0.0397(19) 0.0334(18) 0.0212(15) 0.0108(13) 0.0009(13) 0.0092(15)
C43B 0.0293(16) 0.0269(16) 0.0234(15) 0.0089(12) 0.0050(12) 0.0023(13)
C44B 0.0234(14) 0.0215(14) 0.0194(14) 0.0033(11) 0.0011(11) 0.0027(11)
C45B 0.0216(14) 0.0280(16) 0.0192(14) 0.0046(11) 0.0018(11) -0.0017(12)
C46B 0.0253(16) 0.048(2) 0.0166(14) 0.0041(13) 0.0022(12) -0.0157(14)
C47B 0.0244(16) 0.044(2) 0.0231(16) 0.0039(14) 0.0031(13) -0.0118(14)
C48B 0.063(3) 0.105(5) 0.095(4) 0.079(4) -0.057(3) -0.055(3)
C49B 0.047(3) 0.159(7) 0.062(3) -0.075(4) 0.024(3) -0.040(3)
S1 0.0178(3) 0.0216(3) 0.0142(3) 0.0025(2) 0.0020(2) 0.0029(3)
F1 0.0311(11) 0.0317(11) 0.0585(14) -0.0214(10) -0.0017(10) 0.0094(9)
F2 0.0337(11) 0.0481(13) 0.0444(13) -0.0055(10) 0.0244(10) -0.0008(10)
F3 0.0305(12) 0.0445(13) 0.088(2) -0.0176(13) -0.0180(12) 0.0239(10)
O6 0.0183(10) 0.0258(11) 0.0200(10) -0.0002(8) -0.0005(8) 0.0064(8)
O7 0.0222(11) 0.0303(12) 0.0244(11) -0.0067(9) -0.0010(8) 0.0045(9)
O8 0.0446(15) 0.0419(15) 0.0281(13) 0.0196(11) 0.0017(11) -0.0009(12)
C50 0.0210(15) 0.0258(16) 0.0391(18) -0.0098(13) -0.0004(13) 0.0077(12)
S2 0.0206(7) 0.0257(5) 0.0185(7) 0.0064(4) 0.0067(6) 0.0042(5)
S2B 0.019(3) 0.032(2) 0.018(3) 0.0036(19) 0.002(2) 0.008(2)
F4 0.102(2) 0.0534(15) 0.0423(14) 0.0304(12) 0.0359(14) 0.0467(15)
F5 0.086(2) 0.0575(17) 0.0546(17) -0.0153(14) 0.0145(16) 0.0002(16)
F6 0.114(3) 0.100(2) 0.0540(16) 0.0440(16) 0.0543(17) 0.089(2)
O9 0.0296(12) 0.0416(14) 0.0270(12) 0.0167(10) 0.0113(9) 0.0126(10)
O10 0.0260(11) 0.0272(11) 0.0259(11) 0.0032(9) 0.0105(9) 0.0045(9)
O11 0.0358(16) 0.100(3) 0.0387(17) -0.0045(17) 0.0064(13) -0.0132(17)
C51 0.078(3) 0.057(3) 0.039(2) 0.022(2) 0.029(2) 0.040(3)
O12 0.116(4) 0.103(4) 0.092(3) 0.018(3) 0.044(3) 0.020(3)
C52 0.054(3) 0.063(3) 0.036(2) 0.012(2) 0.0012(19) 0.010(2)
C53 0.087(4) 0.068(3) 0.062(3) 0.013(3) -0.018(3) 0.027(3)
C54 0.129(6) 0.078(4) 0.068(4) 0.003(3) -0.004(4) 0.030(4)

loop_
_atom_type_symbol
_atom_type_description
_atom_type_scat_dispersion_real
_atom_type_scat_dispersion_imag
_atom_type_scat_source
C C 0.0033 0.0016 'International Tables Vol C Tables 4.2.6.8 and 6.1.1.4'
H H 0.0000 0.0000 'International Tables Vol C Tables 4.2.6.8 and 6.1.1.4'
N N 0.0061 0.0033 'International Tables Vol C Tables 4.2.6.8 and 6.1.1.4'
O O 0.0106 0.0060 'International Tables Vol C Tables 4.2.6.8 and 6.1.1.4'
F F 0.0171 0.0103 'International Tables Vol C Tables 4.2.6.8 and 6.1.1.4'
S S 0.1246 0.1234 'International Tables Vol C Tables 4.2.6.8 and 6.1.1.4'
Fe Fe 0.3463 0.8444 'International Tables Vol C Tables 4.2.6.8 and 6.1.1.4'

loop_
_geom_angle_atom_site_label_1
_geom_angle_atom_site_label_2
_geom_angle_atom_site_label_3
_geom_angle
O5 Fe1 N4 109.71(9)
O5 Fe1 N2 101.92(10)
N4 Fe1 N2 112.66(10)
O5 Fe1 N3 97.68(9)
N4 Fe1 N3 126.98(9)
N2 Fe1 N3 104.38(9)
O5 Fe1 N1 172.62(9)
N4 Fe1 N1 77.50(9)
N2 Fe1 N1 76.04(9)
N3 Fe1 N1 76.18(8)
O3 Fe2 N10 131.17(9)
O3 Fe2 N9 100.36(9)
N10 Fe2 N9 117.83(9)
O3 Fe2 N8 81.86(8)
N10 Fe2 N8 110.89(9)
N9 Fe2 N8 108.13(8)
O3 Fe2 O4 81.20(8)
N10 Fe2 O4 79.08(8)
N9 Fe2 O4 77.22(8)
N8 Fe2 O4 162.92(8)
O3 Fe2 N7 150.71(8)
N10 Fe2 N7 73.39(8)
N9 Fe2 N7 74.26(8)
N8 Fe2 N7 72.99(9)
O4 Fe2 N7 123.91(8)
C45 O4 Fe2 129.48(17)
C34 O3 Fe2 128.21(18)
C1 N1 C12 111.0(2)
C1 N1 C23 112.4(2)
C12 N1 C23 111.8(2)
C1 N1 Fe1 108.62(17)
C12 N1 Fe1 103.96(16)
C23 N1 Fe1 108.74(16)
C2 N2 C6 118.4(3)
C2 N2 Fe1 115.7(2)
C6 N2 Fe1 125.7(2)
C17 N3 C13 118.2(2)
C17 N3 Fe1 128.73(18)
C13 N3 Fe1 113.11(18)
C24 N4 N10 108.6(2)
C24 N4 Fe1 118.73(18)
N10 N4 Fe1 132.28(17)
C7 N5 C6 125.4(3)
C18 N6 C17 125.8(2)
C39 N7 C28 111.3(2)
C39 N7 C27 113.2(2)
C28 N7 C27 111.5(2)
C39 N7 Fe2 107.80(16)
C28 N7 Fe2 105.77(16)
C27 N7 Fe2 106.79(16)
C29 N8 C33 117.9(2)
C29 N8 Fe2 116.15(18)
C33 N8 Fe2 125.92(19)
C44 N9 C40 117.6(2)
C44 N9 Fe2 125.65(18)
C40 N9 Fe2 113.65(18)
C26 N10 N4 106.7(2)
C26 N10 Fe2 116.18(17)
N4 N10 Fe2 134.83(17)
C34 N11 C33 123.3(2)
C45 N12 C44 127.9(2)
N1 C1 C2 111.5(2)
N2 C2 C3 123.0(3)
N2 C2 C1 116.5(3)
C3 C2 C1 120.5(3)
C2 C3 C4 118.3(3)
C5 C4 C3 119.9(4)
C4 C5 C6 119.1(3)
N2 C6 N5 114.7(3)
N2 C6 C5 121.3(3)
N5 C6 C5 124.0(3)
O1 C7 N5 122.6(3)
O1 C7 C8 123.1(3)
N5 C7 C8 114.2(3)
C7 C8 C9 108.8(3)
C7 C8 C10 112.4(3)
C9 C8 C10 109.0(3)
C7 C8 C11 106.6(2)
C9 C8 C11 109.3(3)
C10 C8 C11 110.7(3)
N1 C12 C13 110.1(2)
N3 C13 C14 122.7(3)
N3 C13 C12 116.1(2)
C14 C13 C12 121.1(2)
C13 C14 C15 118.1(3)
C16 C15 C14 120.1(3)
C15 C16 C17 118.8(3)
N3 C17 N6 114.1(2)
N3 C17 C16 121.8(3)
N6 C17 C16 124.0(3)
O2 C18 N6 122.7(3)
O2 C18 C19 121.7(3)
N6 C18 C19 115.6(2)
C18 C19 C21 108.4(2)
C18 C19 C22 108.9(2)
C21 C19 C22 109.4(3)
C18 C19 C20 109.4(2)
C21 C19 C20 109.6(3)
C22 C19 C20 111.1(3)
N1 C23 C24 109.1(2)
N4 C24 C25 109.9(2)
N4 C24 C23 117.2(2)
C25 C24 C23 132.8(2)
C24 C25 C26 103.8(2)
N10 C26 C25 111.0(2)
N10 C26 C27 117.5(2)
C25 C26 C27 131.5(2)
N7 C27 C26 107.8(2)
N7 C28 C29 109.9(2)
N8 C29 C30 123.9(3)
N8 C29 C28 115.0(2)
C30 C29 C28 121.1(3)
C29 C30 C31 118.1(3)
C32 C31 C30 119.2(3)
C31 C32 C33 120.3(3)
N8 C33 N11 123.1(3)
N8 C33 C32 120.5(3)
N11 C33 C32 116.2(3)
O3 C34 N11 127.8(3)
O3 C34 C35 117.8(2)
N11 C34 C35 114.3(2)
C36 C35 C37 109.8(3)
C36 C35 C34 111.8(2)
C37 C35 C34 110.4(3)
C36 C35 C38 108.3(3)
C37 C35 C38 109.7(3)
C34 C35 C38 106.9(2)
N7 C39 C40 112.2(2)
N9 C40 C41 123.0(3)
N9 C40 C39 117.4(2)
C41 C40 C39 119.6(2)
C40 C41 C42 118.3(3)
C43 C42 C41 119.7(3)
C42 C43 C44 118.4(3)
N9 C44 C43 122.7(2)
N9 C44 N12 120.4(2)
C43 C44 N12 116.9(2)
O4 C45 N12 122.8(2)
O4 C45 C46 119.3(2)
N12 C45 C46 117.9(2)
C49 C46 C48 110.5(3)
C49 C46 C47 108.7(3)
C48 C46 C47 109.0(2)
C49 C46 C45 114.9(2)
C48 C46 C45 107.0(2)
C47 C46 C45 106.5(2)
O5B Fe3 N4B 113.94(10)
O5B Fe3 N3B 100.17(10)
N4B Fe3 N3B 113.94(11)
O5B Fe3 N2B 96.36(9)
N4B Fe3 N2B 128.50(10)
N3B Fe3 N2B 99.29(9)
O5B Fe3 N1B 169.44(10)
N4B Fe3 N1B 76.36(10)
N3B Fe3 N1B 76.57(10)
N2B Fe3 N1B 74.50(9)
O3B Fe4 N10B 121.86(10)
O3B Fe4 N9B 109.21(10)
N10B Fe4 N9B 119.94(10)
O3B Fe4 N8B 80.52(10)
N10B Fe4 N8B 110.87(10)
N9B Fe4 N8B 106.44(9)
O3B Fe4 O4B 82.68(10)
N10B Fe4 O4B 80.47(9)
N9B Fe4 O4B 76.64(9)
N8B Fe4 O4B 162.99(10)
O3B Fe4 N7B 152.92(10)
N10B Fe4 N7B 73.92(10)
N9B Fe4 N7B 74.33(9)
N8B Fe4 N7B 72.91(10)
O4B Fe4 N7B 123.49(10)
C45B O4B Fe4 129.2(2)
C34B O3B Fe4 129.9(2)
C1B N1B C12B 111.6(2)
C1B N1B C23B 110.7(3)
C12B N1B C23B 112.9(3)
C1B N1B Fe3 103.48(17)
C12B N1B Fe3 108.1(2)
C23B N1B Fe3 109.57(18)
C6B N2B C2B 118.3(2)
C6B N2B Fe3 128.79(19)
C2B N2B Fe3 112.12(19)
C13B N3B C17B 118.7(3)
C13B N3B Fe3 115.7(2)
C17B N3B Fe3 125.6(2)
C24B N4B N10B 107.9(2)
C24B N4B Fe3 119.7(2)
N10B N4B Fe3 131.88(19)
C7B N5B C6B 123.7(3)
C18B N6B C17B 123.8(3)
C39B N7B C28B 110.2(3)
C39B N7B C27B 114.2(3)
C28B N7B C27B 111.5(3)
C39B N7B Fe4 108.31(19)
C28B N7B Fe4 106.14(18)
C27B N7B Fe4 106.03(18)
C33B N8B C29B 118.0(3)
C33B N8B Fe4 126.2(2)
C29B N8B Fe4 115.6(2)
C44B N9B C40B 117.4(3)
C44B N9B Fe4 126.6(2)
C40B N9B Fe4 114.07(19)
C26B N10B N4B 107.5(2)
C26B N10B Fe4 115.9(2)
N4B N10B Fe4 134.54(19)
C34B N11B C33B 122.2(3)
C45B N12B C44B 127.8(3)
N1B C1B C2B 110.4(3)
N2B C2B C3B 122.2(3)
N2B C2B C1B 116.6(2)
C3B C2B C1B 121.2(3)
C2B C3B C4B 118.7(3)
C5B C4B C3B 120.1(3)
C4B C5B C6B 118.1(3)
N2B C6B C5B 122.4(3)
N2B C6B N5B 115.6(2)
C5B C6B N5B 122.0(3)
O1B C7B N5B 122.4(3)
O1B C7B C8B 121.3(3)
N5B C7B C8B 116.3(3)
C10B C8B C9B 111.2(3)
C10B C8B C11B 109.5(4)
C9B C8B C11B 108.4(3)
C10B C8B C7B 106.7(3)
C9B C8B C7B 112.8(3)
C11B C8B C7B 108.0(3)
N1B C12B C13B 111.8(3)
N3B C13B C14B 121.7(4)
N3B C13B C12B 117.7(3)
C14B C13B C12B 120.6(3)
C13B C14B C15B 119.4(4)
C16B C15B C14B 119.9(4)
C15B C16B C17B 118.1(4)
N3B C17B C16B 122.0(3)
N3B C17B N6B 115.0(3)
C16B C17B N6B 123.0(3)
O2B C18B N6B 122.5(3)
O2B C18B C19B 123.0(3)
N6B C18B C19B 114.3(3)
C18B C19B C22B 111.2(3)
C18B C19B C20B 108.5(3)
C22B C19B C20B 110.4(3)
C18B C19B C21B 106.9(3)
C22B C19B C21B 110.4(3)
C20B C19B C21B 109.3(3)
N1B C23B C24B 108.6(2)
N4B C24B C25B 110.3(3)
N4B C24B C23B 116.9(3)
C25B C24B C23B 132.7(3)
C24B C25B C26B 103.7(3)
N10B C26B C25B 110.7(3)
N10B C26B C27B 117.5(3)
C25B C26B C27B 131.8(3)
N7B C27B C26B 108.1(3)
N7B C28B C29B 110.0(3)
N8B C29B C30B 123.8(3)
N8B C29B C28B 115.1(3)
C30B C29B C28B 121.1(3)
C29B C30B C31B 117.9(3)
C32B C31B C30B 119.6(3)
C31B C32B C33B 120.0(4)
N8B C33B N11B 123.1(3)
N8B C33B C32B 120.7(3)
N11B C33B C32B 116.1(3)
O3B C34B N11B 128.5(3)
O3B C34B C35B 115.1(3)
N11B C34B C35B 116.4(3)
C37B C35B C36B 131.2(6)
C37B C35B C34B 110.9(4)
C36B C35B C34B 110.3(4)
C37B C35B C38B 97.9(7)
C36B C35B C38B 93.5(6)
C34B C35B C38B 107.6(4)
N7B C39B C40B 112.3(3)
N9B C40B C41B 122.9(3)
N9B C40B C39B 117.4(3)
C41B C40B C39B 119.6(3)
C42B C41B C40B 118.5(3)
C43B C42B C41B 119.4(3)
C42B C43B C44B 119.1(3)
N9B C44B C43B 122.3(3)
N9B C44B N12B 120.4(3)
C43B C44B N12B 117.3(3)
O4B C45B N12B 122.6(3)
O4B C45B C46B 119.5(3)
N12B C45B C46B 117.8(3)
C49B C46B C47B 109.8(4)
C49B C46B C45B 106.1(3)
C47B C46B C45B 115.6(3)
C49B C46B C48B 110.0(5)
C47B C46B C48B 108.4(4)
C45B C46B C48B 106.7(3)
O8 S1 O7 115.86(15)
O8 S1 O6 113.86(15)
O7 S1 O6 115.08(14)
O8 S1 C50 103.85(17)
O7 S1 C50 103.32(14)
O6 S1 C50 102.48(14)
F3 C50 F2 107.8(3)
F3 C50 F1 107.4(3)
F2 C50 F1 107.6(3)
F3 C50 S1 111.5(3)
F2 C50 S1 111.4(2)
F1 C50 S1 111.0(2)
O10 S2 O9 114.33(16)
O10 S2 O11 115.94(18)
O9 S2 O11 115.83(18)
O10 S2 C51 102.89(19)
O9 S2 C51 104.30(18)
O11 S2 C51 100.7(3)
O9 S2B O10 121.8(4)
O9 S2B C51 119.0(3)
O10 S2B C51 109.5(3)
O9 S2B F5 125.5(3)
O10 S2B F5 111.7(3)
C51 S2B F5 42.0(3)
C51 F5 S2B 54.3(3)
S2B O9 S2 34.8(3)
S2 O10 S2B 33.5(2)
F4 C51 F6 106.4(4)
F4 C51 F5 109.1(4)
F6 C51 F5 109.6(4)
F4 C51 S2B 126.7(3)
F6 C51 S2B 117.6(3)
F5 C51 S2B 83.7(4)
F4 C51 S2 110.7(3)
F6 C51 S2 110.0(4)
F5 C51 S2 110.9(3)
S2B C51 S2 27.5(2)
O12 C52 C54 122.2(6)
O12 C52 C53 119.3(5)
C54 C52 C53 118.5(5)
O13 C55 C57 117.0(12)
O13 C55 C56 114.2(11)
C57 C55 C56 128.8(12)
C60 C58 O14 120.3(12)
C60 C58 C59 116.6(12)
O14 C58 C59 118.4(11)

loop_
_geom_bond_atom_site_label_1
_geom_bond_atom_site_label_2
_geom_bond_distance
Fe1 O5 1.938(2)
Fe1 N4 2.040(2)
Fe1 N2 2.195(3)
Fe1 N3 2.200(2)
Fe1 N1 2.243(2)
Fe2 O3 2.005(2)
Fe2 N10 2.121(2)
Fe2 N9 2.196(2)
Fe2 N8 2.208(2)
Fe2 O4 2.233(2)
Fe2 N7 2.279(2)
O4 C45 1.224(3)
O3 C34 1.289(3)
O1 C7 1.215(4)
O2 C18 1.220(4)
N1 C1 1.468(4)
N1 C12 1.471(4)
N1 C23 1.485(3)
N2 C2 1.354(4)
N2 C6 1.357(4)
N3 C17 1.353(4)
N3 C13 1.357(4)
N4 C24 1.349(3)
N4 N10 1.369(3)
N5 C7 1.387(4)
N5 C6 1.389(4)
N6 C18 1.378(4)
N6 C17 1.398(4)
N7 C39 1.468(3)
N7 C28 1.472(3)
N7 C27 1.474(3)
N8 C29 1.357(4)
N8 C33 1.361(4)
N9 C44 1.346(4)
N9 C40 1.356(3)
N10 C26 1.350(3)
N11 C34 1.308(4)
N11 C33 1.375(4)
N12 C45 1.367(3)
N12 C44 1.412(3)
C1 C2 1.503(4)
C2 C3 1.380(5)
C3 C4 1.386(6)
C4 C5 1.379(6)
C5 C6 1.401(5)
C7 C8 1.528(4)
C8 C9 1.529(4)
C8 C10 1.533(4)
C8 C11 1.538(4)
C12 C13 1.507(4)
C13 C14 1.386(4)
C14 C15 1.388(4)
C15 C16 1.374(4)
C16 C17 1.400(4)
C18 C19 1.531(4)
C19 C21 1.535(4)
C19 C22 1.535(4)
C19 C20 1.539(4)
C23 C24 1.497(4)
C24 C25 1.389(4)
C25 C26 1.391(4)
C26 C27 1.504(4)
C28 C29 1.503(4)
C29 C30 1.377(4)
C30 C31 1.396(4)
C31 C32 1.369(5)
C32 C33 1.412(4)
C34 C35 1.536(4)
C35 C36 1.520(4)
C35 C37 1.530(4)
C35 C38 1.543(5)
C39 C40 1.511(4)
C40 C41 1.377(4)
C41 C42 1.392(4)
C42 C43 1.380(4)
C43 C44 1.392(4)
C45 C46 1.542(4)
C46 C49 1.520(4)
C46 C48 1.531(4)
C46 C47 1.537(4)
Fe3 O5B 1.926(2)
Fe3 N4B 2.050(3)
Fe3 N3B 2.171(3)
Fe3 N2B 2.217(2)
Fe3 N1B 2.254(3)
Fe4 O3B 1.985(2)
Fe4 N10B 2.111(3)
Fe4 N9B 2.204(2)
Fe4 N8B 2.224(3)
Fe4 O4B 2.237(2)
Fe4 N7B 2.268(3)
O4B C45B 1.228(4)
O3B C34B 1.286(4)
O1B C7B 1.217(4)
O2B C18B 1.217(4)
N1B C1B 1.474(4)
N1B C12B 1.475(4)
N1B C23B 1.487(4)
N2B C6B 1.344(4)
N2B C2B 1.358(4)
N3B C13B 1.346(4)
N3B C17B 1.356(4)
N4B C24B 1.352(4)
N4B N10B 1.370(3)
N5B C7B 1.380(4)
N5B C6B 1.409(4)
N6B C18B 1.377(4)
N6B C17B 1.392(4)
N7B C39B 1.468(4)
N7B C28B 1.469(4)
N7B C27B 1.476(4)
N8B C33B 1.353(4)
N8B C29B 1.355(4)
N9B C44B 1.343(4)
N9B C40B 1.355(4)
N10B C26B 1.346(4)
N11B C34B 1.306(5)
N11B C33B 1.386(5)
N12B C45B 1.365(4)
N12B C44B 1.407(4)
C1B C2B 1.508(4)
C2B C3B 1.380(4)
C3B C4B 1.383(5)
C4B C5B 1.378(4)
C5B C6B 1.399(4)
C7B C8B 1.541(4)
C8B C10B 1.524(6)
C8B C9B 1.528(5)
C8B C11B 1.539(5)
C12B C13B 1.503(5)
C13B C14B 1.371(5)
C14B C15B 1.380(8)
C15B C16B 1.373(7)
C16B C17B 1.391(5)
C18B C19B 1.525(4)
C19B C22B 1.528(5)
C19B C20B 1.533(4)
C19B C21B 1.537(4)
C23B C24B 1.490(5)
C24B C25B 1.390(5)
C25B C26B 1.394(5)
C26B C27B 1.499(5)
C28B C29B 1.500(5)
C29B C30B 1.381(4)
C30B C31B 1.385(6)
C31B C32B 1.372(6)
C32B C33B 1.406(5)
C34B C35B 1.533(5)
C35B C37B 1.375(7)
C35B C36B 1.416(7)
C35B C38B 1.644(9)
C39B C40B 1.504(4)
C40B C41B 1.387(4)
C41B C42B 1.379(5)
C42B C43B 1.372(5)
C43B C44B 1.398(4)
C45B C46B 1.539(4)
C46B C49B 1.511(7)
C46B C47B 1.513(4)
C46B C48B 1.540(7)
S1 O8 1.434(2)
S1 O7 1.439(2)
S1 O6 1.447(2)
S1 C50 1.829(3)
F1 C50 1.336(4)
F2 C50 1.334(4)
F3 C50 1.332(4)
S2 O10 1.445(2)
S2 O9 1.449(2)
S2 O11 1.456(3)
S2 C51 1.804(5)
S2B O9 1.322(5)
S2B O10 1.459(5)
S2B C51 1.662(6)
S2B F5 2.034(6)
F4 C51 1.326(5)
F5 C51 1.368(6)
F6 C51 1.352(5)
O12 C52 1.202(6)
C52 C54 1.458(8)
C52 C53 1.532(8)
O13 C55 1.323(13)
C55 C57 1.373(14)
C55 C56 1.475(14)
O14 C58 1.370(13)
C58 C60 1.358(14)
C58 C59 1.392(14)
